data_7235382
loop_
_publ_author_name
'Kumar, A. Sudheer'
'Kommu, Nagarjuna'
'Ghule, Vikas D.'
'Sahoo, Akhila K.'

_publ_section_title
;
 Synthesis of trifluoromethyl-substituted N-aryl-poly-1,2,3-triazole
 derivatives
;
_journal_issue 21
_journal_name_full 'Journal of Materials Chemistry A'
_journal_page_first 7917
_journal_paper_doi 10.1039/c3ta15184k
_journal_volume 2
_journal_year 2014
_chemical_formula_moiety '0.11(C20 H16 F6 N6)'
_chemical_formula_sum 'C H F N'
_chemical_formula_weight 46.03
_space_group_crystal_system monoclinic
_space_group_IT_number 14
_space_group_name_Hall '-P 2ybc'
_space_group_name_H-M_alt 'P 1 21/c 1'
_atom_sites_solution_hydrogens geom
_atom_sites_solution_primary direct
_atom_sites_solution_secondary difmap
_audit_creation_date 2012-06-22
_audit_creation_method
;
  Olex2 1.1
  (compiled 2011.11.01 svn.r2039, GUI svn.r3906)
;
_cell_angle_alpha 90.00
_cell_angle_beta 103.056(6)
_cell_angle_gamma 90.00
_cell_formula_units_Z 19
_cell_length_a 7.7969(6)
_cell_length_b 12.0686(7)
_cell_length_c 10.9819(6)
_cell_measurement_reflns_used 1291
_cell_measurement_temperature 293(2)
_cell_measurement_theta_max 28.8935
_cell_measurement_theta_min 2.9114
_cell_volume 1006.66(11)
_computing_cell_refinement
;
CrysAlisPro, Agilent Technologies,
Version 1.171.35.19 (release 27-10-2011 CrysAlis171 .NET)
(compiled Oct 27 2011,15:02:11)
;
_computing_data_collection
;
CrysAlisPro, Agilent Technologies,
Version 1.171.35.19 (release 27-10-2011 CrysAlis171 .NET)
(compiled Oct 27 2011,15:02:11)
;
_computing_data_reduction
;
CrysAlisPro, Agilent Technologies,
Version 1.171.35.19 (release 27-10-2011 CrysAlis171 .NET)
(compiled Oct 27 2011,15:02:11)
;
_computing_molecular_graphics
;
O. V. Dolomanov, L. J. Bourhis, R. J. Gildea, J. A. K. Howard and H. Puschmann,
OLEX2: a complete structure solution, refinement and analysis program.
J. Appl. Cryst. (2009). 42, 339-341.
;
_computing_publication_material
;
O. V. Dolomanov, L. J. Bourhis, R. J. Gildea, J. A. K. Howard and H. Puschmann,
OLEX2: a complete structure solution, refinement and analysis program.
J. Appl. Cryst. (2009). 42, 339-341.
;
_computing_structure_refinement
;
XL, G.M. Sheldrick, Acta Cryst.
(2008). A64, 112-122
;
_computing_structure_solution
;
XS, G.M. Sheldrick, Acta Cryst.
(2008). A64, 112-122
;
_diffrn_ambient_temperature 293(2)
_diffrn_detector_area_resol_mean 16.3291
_diffrn_measured_fraction_theta_full 0.859
_diffrn_measured_fraction_theta_max 0.859
_diffrn_measurement_details
;
#__ type_ start__ end____ width___ exp.time_
  1 omega  -47.00    1.00   1.0000   60.0000
omega____ theta____ kappa____ phi______ frames
    -       18.8566  -57.0000 -180.0000 48

#__ type_ start__ end____ width___ exp.time_
  2 omega  -33.00   76.00   1.0000   60.0000
omega____ theta____ kappa____ phi______ frames
    -       18.8566    0.0000 -180.0000 109

#__ type_ start__ end____ width___ exp.time_
  3 omega  -12.00   38.00   1.0000   60.0000
omega____ theta____ kappa____ phi______ frames
    -       18.8566  -57.0000  -60.0000 50
;
_diffrn_measurement_device_type 'Xcalibur, Eos, Gemini'
_diffrn_measurement_method '\w scans'
_diffrn_orient_matrix_UB_11 -0.0773476000
_diffrn_orient_matrix_UB_12 -0.0152412000
_diffrn_orient_matrix_UB_13 0.0196890000
_diffrn_orient_matrix_UB_21 -0.0520955000
_diffrn_orient_matrix_UB_22 0.0275412000
_diffrn_orient_matrix_UB_23 -0.0525715000
_diffrn_orient_matrix_UB_31 -0.0051506000
_diffrn_orient_matrix_UB_32 -0.0496423000
_diffrn_orient_matrix_UB_33 -0.0352399000
_diffrn_radiation_monochromator graphite
_diffrn_radiation_type 'Mo K\a'
_diffrn_radiation_wavelength 0.7107
_diffrn_reflns_av_R_equivalents 0.0202
_diffrn_reflns_av_unetI/netI 0.0299
_diffrn_reflns_limit_h_max 10
_diffrn_reflns_limit_h_min -9
_diffrn_reflns_limit_k_max 10
_diffrn_reflns_limit_k_min -16
_diffrn_reflns_limit_l_max 14
_diffrn_reflns_limit_l_min -14
_diffrn_reflns_number 4064
_diffrn_reflns_theta_full 28.96
_diffrn_reflns_theta_max 28.96
_diffrn_reflns_theta_min 3.17
_diffrn_source 'Enhance (Mo) X-ray Source'
_exptl_absorpt_coefficient_mu 0.157
_exptl_absorpt_correction_T_max 1.00000
_exptl_absorpt_correction_T_min 0.92734
_exptl_absorpt_correction_type multi-scan
_exptl_absorpt_process_details
;
CrysAlisPro, Agilent Technologies,
Version 1.171.35.19 (release 27-10-2011 CrysAlis171 .NET)
(compiled Oct 27 2011,15:02:11)
Empirical absorption correction using spherical harmonics,
 implemented in SCALE3 ABSPACK scaling algorithm.
;
_exptl_crystal_density_diffrn 1.443
_exptl_crystal_density_method 'not measured'
_exptl_crystal_F_000 437
_refine_diff_density_max 0.202
_refine_diff_density_min -0.359
_refine_diff_density_rms 0.077
_refine_ls_extinction_method none
_refine_ls_goodness_of_fit_ref 1.075
_refine_ls_hydrogen_treatment mixed
_refine_ls_matrix_type full
_refine_ls_number_parameters 146
_refine_ls_number_reflns 2291
_refine_ls_number_restraints 0
_refine_ls_restrained_S_all 1.075
_refine_ls_R_factor_all 0.0803
_refine_ls_R_factor_gt 0.0566
_refine_ls_shift/su_max 0.001
_refine_ls_shift/su_mean 0.000
_refine_ls_structure_factor_coef Fsqd
_refine_ls_weighting_details 'calc w=1/[\s^2^(Fo^2^)+(0.1000P)^2^+0.0000P] where P=(Fo^2^+2Fc^2^)/3'
_refine_ls_weighting_scheme calc
_refine_ls_wR_factor_gt 0.1559
_refine_ls_wR_factor_ref 0.1789
_reflns_number_gt 1548
_reflns_number_total 2291
_reflns_threshold_expression >2sigma(I)
_cod_data_source_file c3ta15184k2.cif
_cod_data_source_block aks59
_cod_database_code 7235382
_chemical_oxdiff_formula 'C H N F'
_chemical_oxdiff_usercomment Sudheer
_reflns_odcompleteness_completeness 99.77
_reflns_odcompleteness_iscentric 1
_reflns_odcompleteness_theta 26.32

loop_
_space_group_symop_id
_space_group_symop_operation_xyz
1 'x, y, z'
2 '-x, y+1/2, -z+1/2'
3 '-x, -y, -z'
4 'x, -y-1/2, z-1/2'

loop_
_atom_site_label
_atom_site_type_symbol
_atom_site_fract_x
_atom_site_fract_y
_atom_site_fract_z
_atom_site_U_iso_or_equiv
_atom_site_adp_type
_atom_site_occupancy
_atom_site_symmetry_multiplicity
_atom_site_calc_flag
_atom_site_refinement_flags
N1 N 0.91145(19) 0.20353(13) 0.03415(12) 0.0516(4) Uani 1 1 d .
C2 C 0.7518(2) 0.08474(15) -0.13043(15) 0.0497(4) Uani 1 1 d .
H2 H 0.7624 0.1387 -0.1887 0.060 Uiso 1 1 calc R
F3 F 0.6282(2) 0.05279(12) -0.37537(11) 0.1024(6) Uani 1 1 d .
C4 C 0.8216(2) 0.10247(14) -0.00538(14) 0.0474(4) Uani 1 1 d .
C5 C 0.6656(2) -0.01370(15) -0.16916(16) 0.0519(5) Uani 1 1 d .
C6 C 0.8057(3) 0.02226(17) 0.08100(16) 0.0587(5) Uani 1 1 d .
H6 H 0.8542 0.0334 0.1656 0.070 Uiso 1 1 calc R
C7 C 0.6443(2) -0.09473(15) -0.08372(18) 0.0563(5) Uani 1 1 d .
N8 N 0.9429(2) 0.23428(17) 0.15478(14) 0.0725(6) Uani 1 1 d .
N9 N 1.0300(3) 0.32706(17) 0.16545(16) 0.0784(6) Uani 1 1 d .
C10 C 0.7179(3) -0.07384(17) 0.0411(2) 0.0626(5) Uani 1 1 d .
H10 H 0.7073 -0.1272 0.1000 0.075 Uiso 1 1 calc R
F11 F 0.4210(2) -0.04146(16) -0.33514(14) 0.1181(7) Uani 1 1 d .
F12 F 0.6575(2) -0.11881(12) -0.35028(13) 0.1140(7) Uani 1 1 d .
C13 C 0.9792(3) 0.27896(16) -0.03143(17) 0.0626(5) Uani 1 1 d .
H13 H 0.9757 0.2781 -0.1166 0.075 Uiso 1 1 calc R
C14 C 0.5489(3) -0.20277(17) -0.1200(2) 0.0766(6) Uani 1 1 d .
H14A H 0.4339 -0.1880 -0.1709 0.115 Uiso 1 1 calc R
H14B H 0.5379 -0.2418 -0.0460 0.115 Uiso 1 1 calc R
H14C H 0.6142 -0.2472 -0.1663 0.115 Uiso 1 1 calc R
C15 C 1.0534(3) 0.35619(18) 0.05235(19) 0.0688(6) Uani 1 1 d .
H15 H 1.1114 0.4195 0.0348 0.083 Uiso 1 1 calc R
C16 C 0.5940(3) -0.03038(17) -0.3064(2) 0.0676(6) Uani 1 1 d .

loop_
_atom_site_aniso_label
_atom_site_aniso_U_11
_atom_site_aniso_U_22
_atom_site_aniso_U_33
_atom_site_aniso_U_23
_atom_site_aniso_U_13
_atom_site_aniso_U_12
N1 0.0540(8) 0.0708(10) 0.0306(7) -0.0033(7) 0.0107(6) 0.0102(7)
C2 0.0549(10) 0.0603(10) 0.0348(8) 0.0035(8) 0.0117(7) 0.0083(8)
F3 0.1574(16) 0.1009(11) 0.0386(7) 0.0013(7) 0.0007(8) -0.0202(9)
C4 0.0470(9) 0.0619(10) 0.0343(8) 0.0020(8) 0.0113(7) 0.0139(8)
C5 0.0535(10) 0.0596(10) 0.0419(9) 0.0000(9) 0.0097(7) 0.0145(8)
C6 0.0638(12) 0.0769(13) 0.0361(9) 0.0098(9) 0.0129(8) 0.0188(10)
C7 0.0518(10) 0.0575(11) 0.0618(12) 0.0063(9) 0.0171(9) 0.0163(8)
N8 0.0775(11) 0.1055(14) 0.0346(8) -0.0155(9) 0.0130(8) -0.0079(10)
N9 0.0798(13) 0.1005(14) 0.0541(11) -0.0253(10) 0.0135(9) -0.0071(11)
C10 0.0669(13) 0.0663(12) 0.0577(12) 0.0178(10) 0.0207(9) 0.0149(10)
F11 0.0817(11) 0.1838(18) 0.0731(9) -0.0065(9) -0.0155(8) -0.0081(10)
F12 0.1646(17) 0.1024(11) 0.0713(9) -0.0303(8) 0.0188(10) 0.0293(11)
C13 0.0786(14) 0.0697(12) 0.0399(9) -0.0016(9) 0.0144(9) 0.0035(10)
C14 0.0731(14) 0.0654(12) 0.0926(16) 0.0056(12) 0.0215(12) 0.0044(11)
C15 0.0730(13) 0.0727(12) 0.0593(12) -0.0068(11) 0.0119(10) 0.0020(11)
C16 0.0789(15) 0.0706(13) 0.0492(11) -0.0075(10) 0.0056(10) 0.0056(11)

loop_
_atom_type_symbol
_atom_type_description
_atom_type_scat_dispersion_real
_atom_type_scat_dispersion_imag
_atom_type_scat_source
C C 0.0033 0.0016 'International Tables Vol C Tables 4.2.6.8 and 6.1.1.4'
H H 0.0000 0.0000 'International Tables Vol C Tables 4.2.6.8 and 6.1.1.4'
N N 0.0061 0.0033 'International Tables Vol C Tables 4.2.6.8 and 6.1.1.4'
F F 0.0171 0.0103 'International Tables Vol C Tables 4.2.6.8 and 6.1.1.4'

loop_
_geom_angle_atom_site_label_1
_geom_angle_atom_site_label_2
_geom_angle_atom_site_label_3
_geom_angle
N8 N1 C4 120.29(15)
C13 N1 C4 130.08(14)
C13 N1 N8 109.60(16)
C4 C2 C5 119.73(17)
C2 C4 N1 119.61(15)
C2 C4 C6 120.03(18)
C6 C4 N1 120.35(15)
C2 C5 C7 121.33(16)
C2 C5 C16 118.01(17)
C7 C5 C16 120.66(18)
C10 C6 C4 119.36(17)
C5 C7 C14 123.78(18)
C10 C7 C5 116.98(18)
C10 C7 C14 119.24(19)
N9 N8 N1 107.57(17)
N8 N9 C15 108.62(17)
C6 C10 C7 122.53(19)
N1 C13 C15 105.29(17)
N9 C15 C13 108.91(19)
F3 C16 C5 113.40(17)
F11 C16 F3 105.53(18)
F11 C16 C5 112.5(2)
F12 C16 F3 105.36(19)
F12 C16 C5 113.13(17)
F12 C16 F11 106.22(19)

loop_
_geom_bond_atom_site_label_1
_geom_bond_atom_site_label_2
_geom_bond_distance
N1 C4 1.425(2)
N1 N8 1.344(2)
N1 C13 1.341(2)
C2 C4 1.375(2)
C2 C5 1.384(3)
F3 C16 1.321(2)
C4 C6 1.380(2)
C5 C7 1.391(3)
C5 C16 1.498(3)
C6 C10 1.368(3)
C7 C10 1.384(3)
C7 C14 1.509(3)
N8 N9 1.301(3)
N9 C15 1.342(3)
F11 C16 1.321(3)
F12 C16 1.313(2)
C13 C15 1.345(3)
